data_7214243
loop_
_publ_author_name
'Jobb\'agy, Csaba'
'Moln\'ar, Mikl\'os'
'Baranyai, P\'eter'
'Hamza, Andrea'
'P\'alink\'as, G\'abor'
'De\'ak, Andrea'

_publ_section_title
;
 A stimuli-responsive double-stranded digold(i) helicate
;
_journal_issue 15
_journal_name_full CrystEngComm
_journal_page_first 3192
_journal_paper_doi 10.1039/c3ce42474j
_journal_volume 16
_journal_year 2014
_chemical_formula_moiety 'C78 H64 Au2 O2 P4, 2(N O3),  1.9(C H2 Cl2),  0.59(H2 O)'
_chemical_formula_sum 'C79.9 H68.97 Au2 Cl3.8 N2 O8.59 P4'
_chemical_formula_weight 1847.07
_chemical_name_systematic
;
 ?
;
_space_group_IT_number 14
_symmetry_cell_setting monoclinic
_symmetry_space_group_name_Hall '-P 2ybc'
_symmetry_space_group_name_H-M 'P 1 21/c 1'
_atom_sites_solution_hydrogens geom
_atom_sites_solution_primary direct
_atom_sites_solution_secondary difmap
_audit_creation_method SHELXL-97
_cell_angle_alpha 90.00
_cell_angle_beta 96.2310(10)
_cell_angle_gamma 90.00
_cell_formula_units_Z 4
_cell_length_a 11.77280(10)
_cell_length_b 33.8466(3)
_cell_length_c 18.4668(2)
_cell_measurement_temperature 93(2)
_cell_volume 7314.98(12)
_computing_cell_refinement 'CrystalClear (Rigaku/MSC Inc., 2005)'
_computing_data_collection 'CrystalClear (Rigaku/MSC Inc., 2005)'
_computing_data_reduction 'CrystalClear (Rigaku/MSC Inc., 2005)'
_computing_molecular_graphics 'PLATON (Spek, 2003)'
_computing_publication_material 'WinGX (Farrugia, 1999), PLATON (Spek, 2003)'
_computing_structure_refinement 'SHELXL-97 (Sheldrick, 1997)'
_computing_structure_solution 'SIR92 (Altomare <i>et al.</i>, 1994)'
_diffrn_ambient_temperature 93(2)
_diffrn_measured_fraction_theta_full 0.995
_diffrn_measured_fraction_theta_max 0.995
_diffrn_radiation_monochromator graphite
_diffrn_radiation_source 'fine-focus sealed tube'
_diffrn_radiation_type MoK\a
_diffrn_radiation_wavelength 0.71073
_diffrn_reflns_av_R_equivalents 0.0523
_diffrn_reflns_av_sigmaI/netI 0.0395
_diffrn_reflns_limit_h_max 13
_diffrn_reflns_limit_h_min -14
_diffrn_reflns_limit_k_max 40
_diffrn_reflns_limit_k_min -40
_diffrn_reflns_limit_l_max 21
_diffrn_reflns_limit_l_min -21
_diffrn_reflns_number 58171
_diffrn_reflns_theta_full 25.03
_diffrn_reflns_theta_max 25.03
_diffrn_reflns_theta_min 2.73
_exptl_absorpt_coefficient_mu 4.292
_exptl_absorpt_correction_T_max 0.2721
_exptl_absorpt_correction_T_min 0.2094
_exptl_absorpt_correction_type multi-scan
_exptl_absorpt_process_details 'CrystalClear (Rigaku/MSC, 2005)'
_exptl_crystal_density_diffrn 1.677
_exptl_crystal_density_method 'not measured'
_exptl_crystal_F_000 3655
_exptl_crystal_size_max 0.53
_exptl_crystal_size_mid 0.43
_exptl_crystal_size_min 0.41
_refine_diff_density_max 2.371
_refine_diff_density_min -1.570
_refine_diff_density_rms 0.148
_refine_ls_extinction_method none
_refine_ls_goodness_of_fit_ref 1.081
_refine_ls_hydrogen_treatment mixed
_refine_ls_matrix_type full
_refine_ls_number_parameters 923
_refine_ls_number_reflns 12845
_refine_ls_number_restraints 9
_refine_ls_restrained_S_all 1.082
_refine_ls_R_factor_all 0.0433
_refine_ls_R_factor_gt 0.0375
_refine_ls_shift/su_max 0.003
_refine_ls_shift/su_mean 0.000
_refine_ls_structure_factor_coef Fsqd
_refine_ls_weighting_details 'calc w=1/[\s^2^(Fo^2^)+(0.0393P)^2^+42.8837P] where P=(Fo^2^+2Fc^2^)/3'
_refine_ls_weighting_scheme calc
_refine_ls_wR_factor_gt 0.0941
_refine_ls_wR_factor_ref 0.0971
_reflns_number_gt 11673
_reflns_number_total 12845
_reflns_threshold_expression >2sigma(I)
_cod_data_source_file c3ce42474j2.cif
_cod_data_source_block IIIY
_cod_original_sg_symbol_H-M 'P 21/c'
_cod_original_formula_sum 'C79.90 H68.97 Au2 Cl3.80 N2 O8.59 P4'
_cod_database_code 7214243

loop_
_symmetry_equiv_pos_as_xyz
'x, y, z'
'-x, y+1/2, -z+1/2'
'-x, -y, -z'
'x, -y-1/2, z-1/2'

loop_
_atom_site_label
_atom_site_type_symbol
_atom_site_fract_x
_atom_site_fract_y
_atom_site_fract_z
_atom_site_U_iso_or_equiv
_atom_site_adp_type
_atom_site_occupancy
_atom_site_symmetry_multiplicity
_atom_site_calc_flag
_atom_site_refinement_flags
Au1 Au 1.064175(17) 0.911145(6) 0.813119(10) 0.01407(7) Uani 1 1 d .
P1 P 1.21244(12) 0.87495(4) 0.87335(7) 0.0144(3) Uani 1 1 d .
P2 P 0.89874(13) 0.80939(4) 0.75283(8) 0.0187(3) Uani 1 1 d .
O1 O 1.0074(4) 0.82674(12) 0.9041(2) 0.0208(9) Uani 1 1 d .
C1 C 1.1659(5) 0.86317(15) 0.9616(3) 0.0177(11) Uani 1 1 d .
C2 C 1.2252(5) 0.87904(17) 1.0251(3) 0.0191(11) Uani 1 1 d .
H2 H 1.2940 0.8933 1.0221 0.023 Uiso 1 1 calc R
C3 C 1.1840(5) 0.87411(17) 1.0921(3) 0.0210(12) Uani 1 1 d .
H3 H 1.2252 0.8844 1.1350 0.025 Uiso 1 1 calc R
C4 C 1.0824(5) 0.85405(16) 1.0959(3) 0.0226(13) Uani 1 1 d .
H4 H 1.0530 0.8517 1.1416 0.027 Uiso 1 1 calc R
C5 C 1.0224(5) 0.83725(16) 1.0349(3) 0.0214(12) Uani 1 1 d .
C6 C 0.9145(6) 0.81293(18) 1.0377(3) 0.0239(13) Uani 1 1 d .
C7 C 0.8382(6) 0.81965(17) 0.9669(3) 0.0249(13) Uani 1 1 d .
C8 C 0.7197(6) 0.81865(18) 0.9608(4) 0.0283(14) Uani 1 1 d .
H8 H 0.6819 0.8177 1.0037 0.034 Uiso 1 1 calc R
C9 C 0.6554(6) 0.81896(19) 0.8934(4) 0.0314(15) Uani 1 1 d .
H9 H 0.5744 0.8194 0.8909 0.038 Uiso 1 1 calc R
C10 C 0.7067(5) 0.81862(18) 0.8299(4) 0.0265(13) Uani 1 1 d .
H10 H 0.6614 0.8177 0.7841 0.032 Uiso 1 1 calc R
C11 C 0.8279(5) 0.81959(16) 0.8333(3) 0.0215(12) Uani 1 1 d .
C12 C 0.8916(5) 0.82260(16) 0.9028(3) 0.0191(12) Uani 1 1 d .
C13 C 1.0659(5) 0.84237(16) 0.9686(3) 0.0174(11) Uani 1 1 d .
C14 C 0.9482(7) 0.76861(19) 1.0396(4) 0.0350(16) Uani 1 1 d .
H14A H 0.9846 0.7621 0.9959 0.053 Uiso 1 1 calc R
H14B H 0.8796 0.7524 1.0412 0.053 Uiso 1 1 calc R
H14C H 1.0017 0.7634 1.0830 0.053 Uiso 1 1 calc R
C15 C 0.8552(6) 0.8230(2) 1.1052(3) 0.0338(16) Uani 1 1 d .
H15A H 0.9010 0.8129 1.1489 0.051 Uiso 1 1 calc R
H15B H 0.7794 0.8107 1.1010 0.051 Uiso 1 1 calc R
H15C H 0.8472 0.8517 1.1090 0.051 Uiso 1 1 calc R
C1A C 1.2689(5) 0.83058(16) 0.8352(3) 0.0175(11) Uani 1 1 d .
C2A C 1.2931(6) 0.83161(18) 0.7632(3) 0.0250(13) Uani 1 1 d .
H2A H 1.2701 0.8537 0.7334 0.030 Uiso 1 1 calc R
C3A C 1.3505(5) 0.80062(18) 0.7346(3) 0.0264(13) Uani 1 1 d .
H3A H 1.3685 0.8018 0.6858 0.032 Uiso 1 1 calc R
C4A C 1.3816(6) 0.76794(19) 0.7771(4) 0.0299(14) Uani 1 1 d .
H4A H 1.4207 0.7466 0.7576 0.036 Uiso 1 1 calc R
C5A C 1.3554(6) 0.76652(18) 0.8484(4) 0.0291(14) Uani 1 1 d .
H5A H 1.3758 0.7439 0.8774 0.035 Uiso 1 1 calc R
C6A C 1.2995(5) 0.79791(18) 0.8779(3) 0.0243(13) Uani 1 1 d .
H6A H 1.2825 0.7969 0.9270 0.029 Uiso 1 1 calc R
C1B C 1.3368(5) 0.90613(16) 0.8938(3) 0.0156(11) Uani 1 1 d .
C2B C 1.4397(5) 0.88992(18) 0.9268(3) 0.0213(12) Uani 1 1 d .
H2B H 1.4456 0.8623 0.9358 0.026 Uiso 1 1 calc R
C3B C 1.5330(5) 0.91454(18) 0.9462(3) 0.0234(13) Uani 1 1 d .
H3B H 1.6027 0.9036 0.9682 0.028 Uiso 1 1 calc R
C4B C 1.5244(6) 0.95475(19) 0.9336(3) 0.0278(14) Uani 1 1 d .
H4B H 1.5876 0.9715 0.9482 0.033 Uiso 1 1 calc R
C5B C 1.4232(5) 0.97086(18) 0.8995(4) 0.0274(14) Uani 1 1 d .
H5B H 1.4178 0.9984 0.8898 0.033 Uiso 1 1 calc R
C6B C 1.3307(5) 0.94635(17) 0.8800(3) 0.0231(12) Uani 1 1 d .
H6B H 1.2619 0.9573 0.8567 0.028 Uiso 1 1 calc R
C1C C 0.9792(5) 0.76432(16) 0.7744(3) 0.0227(12) Uani 1 1 d .
C2C C 0.9506(7) 0.73780(18) 0.8278(4) 0.0321(15) Uani 1 1 d .
H2C H 0.8893 0.7437 0.8556 0.039 Uiso 1 1 calc R
C3C C 1.0104(7) 0.70350(19) 0.8400(4) 0.0382(17) Uani 1 1 d .
H3C H 0.9903 0.6858 0.8764 0.046 Uiso 1 1 calc R
C4C C 1.1000(7) 0.69409(19) 0.8001(4) 0.0392(18) Uani 1 1 d .
H4C H 1.1417 0.6703 0.8096 0.047 Uiso 1 1 calc R
C5C C 1.1284(6) 0.71996(18) 0.7459(4) 0.0331(15) Uani 1 1 d .
H5C H 1.1882 0.7137 0.7172 0.040 Uiso 1 1 calc R
C6C C 1.0681(6) 0.75487(17) 0.7347(3) 0.0242(13) Uani 1 1 d .
H6C H 1.0883 0.7728 0.6987 0.029 Uiso 1 1 calc R
C1D C 0.7809(5) 0.79552(17) 0.6848(3) 0.0219(12) Uani 1 1 d .
C2D C 0.7464(6) 0.8202(2) 0.6270(4) 0.0342(16) Uani 1 1 d .
H2D H 0.7863 0.8443 0.6216 0.041 Uiso 1 1 calc R
C3D C 0.6541(7) 0.8104(2) 0.5764(4) 0.0384(17) Uani 1 1 d .
H3D H 0.6296 0.8280 0.5377 0.046 Uiso 1 1 calc R
C4D C 0.5989(6) 0.77496(19) 0.5835(4) 0.0299(14) Uani 1 1 d .
H4D H 0.5362 0.7678 0.5491 0.036 Uiso 1 1 calc R
C5D C 0.6346(5) 0.74961(18) 0.6405(3) 0.0253(13) Uani 1 1 d .
H5D H 0.5966 0.7251 0.6449 0.030 Uiso 1 1 calc R
C6D C 0.7249(6) 0.75980(17) 0.6909(3) 0.0248(13) Uani 1 1 d .
H6D H 0.7488 0.7423 0.7299 0.030 Uiso 1 1 calc R
Au1' Au 1.003775(18) 0.856567(6) 0.698529(11) 0.01571(7) Uani 1 1 d .
P1' P 1.06915(12) 0.89558(4) 0.60848(7) 0.0147(3) Uani 1 1 d .
P2' P 0.91232(12) 0.95494(4) 0.79559(7) 0.0148(3) Uani 1 1 d .
O1' O 0.8550(3) 0.93662(11) 0.63638(19) 0.0158(8) Uani 1 1 d .
C1' C 0.9412(5) 0.90136(16) 0.5451(3) 0.0183(11) Uani 1 1 d .
C2' C 0.9326(5) 0.88335(16) 0.4766(3) 0.0208(12) Uani 1 1 d .
H2' H 0.9984 0.8719 0.4595 0.025 Uiso 1 1 calc R
C3' C 0.8298(5) 0.88210(17) 0.4340(3) 0.0215(12) Uani 1 1 d .
H3' H 0.8251 0.8700 0.3874 0.026 Uiso 1 1 calc R
C4' C 0.7330(5) 0.89827(16) 0.4580(3) 0.0191(12) Uani 1 1 d .
H4' H 0.6622 0.8963 0.4283 0.023 Uiso 1 1 calc R
C5' C 0.7372(5) 0.91756(16) 0.5253(3) 0.0183(11) Uani 1 1 d .
C6' C 0.6372(5) 0.93801(18) 0.5546(3) 0.0212(12) Uani 1 1 d .
C7' C 0.6500(5) 0.93114(17) 0.6365(3) 0.0203(12) Uani 1 1 d .
C8' C 0.5598(5) 0.92436(19) 0.6774(3) 0.0244(13) Uani 1 1 d .
H8' H 0.4857 0.9196 0.6531 0.029 Uiso 1 1 calc R
C9' C 0.5754(5) 0.9244(2) 0.7530(3) 0.0296(14) Uani 1 1 d .
H9' H 0.5133 0.9184 0.7800 0.036 Uiso 1 1 calc R
C10' C 0.6812(5) 0.93296(19) 0.7887(3) 0.0249(13) Uani 1 1 d .
H10' H 0.6904 0.9348 0.8403 0.030 Uiso 1 1 calc R
C11' C 0.7756(5) 0.93898(16) 0.7499(3) 0.0177(11) Uani 1 1 d .
C12' C 0.7581(5) 0.93512(16) 0.6739(3) 0.0165(11) Uani 1 1 d .
C13' C 0.8416(5) 0.91851(15) 0.5670(3) 0.0165(11) Uani 1 1 d .
C14' C 0.6464(6) 0.98308(19) 0.5411(3) 0.0282(14) Uani 1 1 d .
H14D H 0.7229 0.9923 0.5598 0.042 Uiso 1 1 calc R
H14E H 0.5891 0.9970 0.5662 0.042 Uiso 1 1 calc R
H14F H 0.6329 0.9884 0.4887 0.042 Uiso 1 1 calc R
C15' C 0.5211(5) 0.9233(2) 0.5180(3) 0.0292(14) Uani 1 1 d .
H15D H 0.5196 0.9255 0.4650 0.044 Uiso 1 1 calc R
H15E H 0.4597 0.9394 0.5345 0.044 Uiso 1 1 calc R
H15F H 0.5103 0.8956 0.5312 0.044 Uiso 1 1 calc R
C1A' C 1.1323(5) 0.94382(16) 0.6271(3) 0.0170(11) Uani 1 1 d .
C2A' C 1.2318(5) 0.94631(17) 0.6732(3) 0.0209(12) Uani 1 1 d .
H2A' H 1.2605 0.9235 0.6991 0.025 Uiso 1 1 calc R
C3A' C 1.2913(5) 0.98208(17) 0.6826(3) 0.0224(12) Uani 1 1 d .
H3A' H 1.3607 0.9836 0.7139 0.027 Uiso 1 1 calc R
C4A' C 1.2473(6) 1.01545(17) 0.6452(3) 0.0245(13) Uani 1 1 d .
H4A' H 1.2870 1.0399 0.6506 0.029 Uiso 1 1 calc R
C5A' C 1.1458(6) 1.01299(18) 0.6003(3) 0.0243(13) Uani 1 1 d .
H5A' H 1.1156 1.0360 0.5757 0.029 Uiso 1 1 calc R
C6A' C 1.0873(5) 0.97750(16) 0.5904(3) 0.0208(12) Uani 1 1 d .
H6A' H 1.0178 0.9761 0.5593 0.025 Uiso 1 1 calc R
C1B' C 1.1692(5) 0.87067(17) 0.5557(3) 0.0183(11) Uani 1 1 d .
C2B' C 1.2207(5) 0.89168(18) 0.5031(3) 0.0216(12) Uani 1 1 d .
H2B' H 1.2099 0.9194 0.4986 0.026 Uiso 1 1 calc R
C3B' C 1.2879(6) 0.8720(2) 0.4574(3) 0.0278(14) Uani 1 1 d .
H3B' H 1.3225 0.8862 0.4212 0.033 Uiso 1 1 calc R
C4B' C 1.3044(6) 0.8317(2) 0.4647(4) 0.0338(15) Uani 1 1 d .
H4B' H 1.3507 0.8184 0.4333 0.041 Uiso 1 1 calc R
C5B' C 1.2545(7) 0.8101(2) 0.5172(4) 0.0359(16) Uani 1 1 d .
H5B' H 1.2673 0.7824 0.5224 0.043 Uiso 1 1 calc R
C6B' C 1.1851(6) 0.83000(18) 0.5620(3) 0.0256(13) Uani 1 1 d .
H6B' H 1.1484 0.8156 0.5970 0.031 Uiso 1 1 calc R
C1C' C 0.9422(5) 1.00309(17) 0.7594(3) 0.0188(12) Uani 1 1 d .
C2C' C 1.0541(5) 1.01745(17) 0.7704(3) 0.0204(12) Uani 1 1 d .
H2C' H 1.1143 1.0004 0.7892 0.024 Uiso 1 1 calc R
C3C' C 1.0778(6) 1.05608(18) 0.7543(3) 0.0266(13) Uani 1 1 d .
H3C' H 1.1537 1.0658 0.7638 0.032 Uiso 1 1 calc R
C4C' C 0.9922(6) 1.08058(19) 0.7246(4) 0.0315(15) Uani 1 1 d .
H4C' H 1.0091 1.1072 0.7134 0.038 Uiso 1 1 calc R
C5C' C 0.8813(6) 1.06681(19) 0.7109(4) 0.0342(15) Uani 1 1 d .
H5C' H 0.8230 1.0839 0.6896 0.041 Uiso 1 1 calc R
C6C' C 0.8541(6) 1.02782(18) 0.7281(3) 0.0262(13) Uani 1 1 d .
H6C' H 0.7780 1.0183 0.7188 0.031 Uiso 1 1 calc R
C1D' C 0.8815(5) 0.96490(17) 0.8889(3) 0.0175(11) Uani 1 1 d .
C2D' C 0.8548(5) 1.00285(17) 0.9110(3) 0.0225(12) Uani 1 1 d .
H2D' H 0.8507 1.0241 0.8773 0.027 Uiso 1 1 calc R
C3D' C 0.8340(6) 1.00939(19) 0.9833(3) 0.0273(13) Uani 1 1 d .
H3D' H 0.8144 1.0351 0.9984 0.033 Uiso 1 1 calc R
C4D' C 0.8420(6) 0.97878(19) 1.0325(3) 0.0269(14) Uani 1 1 d .
H4D' H 0.8281 0.9834 1.0815 0.032 Uiso 1 1 calc R
C5D' C 0.8702(6) 0.94116(19) 1.0107(3) 0.0283(14) Uani 1 1 d .
H5D' H 0.8754 0.9200 1.0448 0.034 Uiso 1 1 calc R
C6D' C 0.8911(5) 0.93434(17) 0.9388(3) 0.0223(12) Uani 1 1 d .
H6D' H 0.9119 0.9087 0.9242 0.027 Uiso 1 1 calc R
N1 N 0.4615(7) 0.5646(3) 0.8171(4) 0.072(3) Uani 1 1 d U
O2 O 0.5514(4) 0.58069(15) 0.8135(3) 0.0395(12) Uani 1 1 d .
O3 O 0.4727(8) 0.5229(2) 0.8171(5) 0.092(3) Uani 1 1 d .
O4 O 0.3800(7) 0.5766(5) 0.8227(6) 0.204(8) Uani 1 1 d U
N2 N 0.3885(5) 0.69693(15) 0.5913(3) 0.0276(12) Uani 1 1 d .
O5 O 0.3076(6) 0.71867(16) 0.5715(4) 0.0589(16) Uani 1 1 d .
O6 O 0.4519(5) 0.68409(17) 0.5461(3) 0.0465(13) Uani 1 1 d .
O7 O 0.4094(5) 0.68704(16) 0.6567(2) 0.0419(13) Uani 1 1 d .
C16 C 0.5955(6) 0.6736(2) 0.8009(4) 0.0327(16) Uani 0.965(5) 1 d P
H16A H 0.5379 0.6862 0.7651 0.039 Uiso 0.965(5) 1 calc PR
H16B H 0.5607 0.6495 0.8195 0.039 Uiso 0.965(5) 1 calc PR
Cl1 Cl 0.71587(15) 0.66003(5) 0.75661(8) 0.0280(5) Uani 0.965(5) 1 d P
Cl2 Cl 0.63138(19) 0.70641(6) 0.87364(10) 0.0449(6) Uani 0.965(5) 1 d P
C17 C 0.5204(6) 0.5968(2) 0.6439(4) 0.0279(15) Uani 0.935(5) 1 d P
H17A H 0.5244 0.6063 0.6947 0.033 Uiso 0.935(5) 1 calc PR
H17B H 0.4968 0.6192 0.6112 0.033 Uiso 0.935(5) 1 calc PR
Cl3 Cl 0.41770(14) 0.55869(5) 0.63053(9) 0.0307(5) Uani 0.935(5) 1 d P
Cl4 Cl 0.65719(15) 0.58020(5) 0.62597(10) 0.0336(5) Uani 0.935(5) 1 d P
O8 O 1.3257(7) 0.6533(3) 0.7798(5) 0.037(3) Uani 0.587(17) 1 d PD
H8A H 1.324(10) 0.648(4) 0.7347(18) 0.050 Uiso 0.587(17) 1 d PD
H8B H 1.394(4) 0.659(4) 0.796(6) 0.050 Uiso 0.587(17) 1 d PD

loop_
_atom_site_aniso_label
_atom_site_aniso_U_11
_atom_site_aniso_U_22
_atom_site_aniso_U_33
_atom_site_aniso_U_23
_atom_site_aniso_U_13
_atom_site_aniso_U_12
Au1 0.01432(11) 0.01435(11) 0.01353(11) -0.00018(7) 0.00141(8) 0.00197(8)
P1 0.0139(7) 0.0159(6) 0.0133(6) 0.0006(5) 0.0011(5) 0.0018(5)
P2 0.0248(8) 0.0138(7) 0.0173(7) 0.0028(5) 0.0006(6) -0.0023(6)
O1 0.025(2) 0.025(2) 0.0120(18) -0.0015(16) 0.0034(16) -0.0059(17)
C1 0.022(3) 0.013(2) 0.020(3) 0.006(2) 0.010(2) 0.005(2)
C2 0.014(3) 0.024(3) 0.019(3) 0.001(2) -0.003(2) 0.003(2)
C3 0.021(3) 0.026(3) 0.016(3) -0.002(2) -0.001(2) 0.000(2)
C4 0.031(3) 0.018(3) 0.020(3) 0.004(2) 0.009(3) 0.003(2)
C5 0.027(3) 0.017(3) 0.022(3) 0.005(2) 0.009(2) 0.004(2)
C6 0.029(3) 0.025(3) 0.018(3) 0.002(2) 0.006(2) -0.003(3)
C7 0.037(4) 0.016(3) 0.022(3) -0.001(2) 0.007(3) -0.007(3)
C8 0.030(3) 0.022(3) 0.035(3) -0.004(3) 0.012(3) -0.007(3)
C9 0.019(3) 0.032(3) 0.043(4) -0.008(3) 0.007(3) -0.004(3)
C10 0.024(3) 0.024(3) 0.031(3) -0.001(3) 0.002(3) -0.002(3)
C11 0.024(3) 0.016(3) 0.024(3) 0.001(2) 0.001(2) -0.007(2)
C12 0.017(3) 0.018(3) 0.023(3) -0.001(2) 0.003(2) -0.005(2)
C13 0.018(3) 0.017(3) 0.017(3) 0.003(2) 0.003(2) 0.005(2)
C14 0.054(5) 0.025(3) 0.027(3) 0.007(3) 0.005(3) -0.005(3)
C15 0.036(4) 0.042(4) 0.025(3) -0.001(3) 0.012(3) -0.016(3)
C1A 0.016(3) 0.014(3) 0.022(3) -0.003(2) 0.003(2) 0.004(2)
C2A 0.032(3) 0.022(3) 0.022(3) 0.003(2) 0.005(3) 0.002(3)
C3A 0.025(3) 0.029(3) 0.027(3) -0.007(3) 0.008(3) 0.005(3)
C4A 0.028(3) 0.026(3) 0.035(4) -0.007(3) 0.001(3) 0.007(3)
C5A 0.035(4) 0.015(3) 0.036(4) 0.003(3) 0.000(3) 0.008(3)
C6A 0.027(3) 0.026(3) 0.019(3) 0.002(2) -0.002(2) 0.004(3)
C1B 0.011(3) 0.021(3) 0.014(3) -0.002(2) 0.001(2) 0.002(2)
C2B 0.017(3) 0.025(3) 0.022(3) 0.005(2) 0.002(2) 0.003(2)
C3B 0.017(3) 0.034(3) 0.019(3) 0.004(2) 0.003(2) 0.001(3)
C4B 0.027(3) 0.033(3) 0.025(3) -0.009(3) 0.007(3) -0.008(3)
C5B 0.025(3) 0.016(3) 0.041(4) -0.006(3) 0.007(3) -0.004(2)
C6B 0.021(3) 0.024(3) 0.025(3) 0.001(2) 0.003(2) 0.002(2)
C1C 0.032(3) 0.014(3) 0.021(3) -0.002(2) -0.003(2) -0.002(2)
C2C 0.053(4) 0.016(3) 0.027(3) 0.008(3) 0.001(3) -0.005(3)
C3C 0.058(5) 0.022(3) 0.032(4) 0.012(3) -0.008(3) -0.007(3)
C4C 0.041(4) 0.019(3) 0.050(4) 0.002(3) -0.027(4) -0.002(3)
C5C 0.029(4) 0.023(3) 0.043(4) -0.004(3) -0.017(3) -0.001(3)
C6C 0.036(4) 0.017(3) 0.018(3) 0.003(2) -0.004(3) -0.001(3)
C1D 0.021(3) 0.022(3) 0.022(3) -0.002(2) -0.002(2) -0.003(2)
C2D 0.041(4) 0.026(3) 0.033(3) 0.007(3) -0.007(3) -0.016(3)
C3D 0.043(4) 0.033(4) 0.036(4) 0.012(3) -0.017(3) -0.009(3)
C4D 0.026(3) 0.028(3) 0.034(3) -0.002(3) -0.005(3) -0.004(3)
C5D 0.023(3) 0.021(3) 0.031(3) -0.001(3) 0.002(3) -0.004(3)
C6D 0.032(3) 0.019(3) 0.024(3) 0.002(2) 0.003(3) -0.004(3)
Au1' 0.02062(12) 0.01234(11) 0.01424(11) 0.00111(7) 0.00227(8) -0.00062(8)
P1' 0.0175(7) 0.0125(6) 0.0143(6) 0.0008(5) 0.0030(5) 0.0010(5)
P2' 0.0144(7) 0.0158(6) 0.0142(6) 0.0004(5) 0.0016(5) 0.0027(5)
O1' 0.0161(19) 0.0191(19) 0.0122(17) -0.0017(15) 0.0014(15) -0.0018(16)
C1' 0.018(3) 0.014(3) 0.023(3) 0.005(2) 0.004(2) -0.004(2)
C2' 0.024(3) 0.014(3) 0.025(3) -0.004(2) 0.004(2) -0.002(2)
C3' 0.030(3) 0.022(3) 0.013(3) -0.002(2) 0.002(2) -0.003(2)
C4' 0.023(3) 0.015(3) 0.018(3) 0.002(2) -0.004(2) -0.003(2)
C5' 0.019(3) 0.017(3) 0.019(3) 0.005(2) 0.000(2) 0.000(2)
C6' 0.016(3) 0.029(3) 0.017(3) 0.000(2) -0.005(2) 0.001(2)
C7' 0.021(3) 0.022(3) 0.018(3) -0.003(2) 0.002(2) 0.006(2)
C8' 0.017(3) 0.033(3) 0.022(3) -0.002(3) 0.000(2) -0.001(3)
C9' 0.019(3) 0.048(4) 0.022(3) -0.005(3) 0.003(2) -0.001(3)
C10' 0.024(3) 0.035(3) 0.016(3) 0.002(2) 0.002(2) 0.002(3)
C11' 0.016(3) 0.021(3) 0.016(3) -0.002(2) 0.002(2) 0.003(2)
C12' 0.014(3) 0.018(3) 0.017(3) 0.002(2) 0.003(2) 0.007(2)
C13' 0.029(3) 0.011(2) 0.011(2) 0.003(2) 0.006(2) -0.001(2)
C14' 0.031(3) 0.030(3) 0.023(3) 0.003(3) 0.003(3) 0.008(3)
C15' 0.016(3) 0.050(4) 0.020(3) -0.005(3) -0.002(2) 0.004(3)
C1A' 0.020(3) 0.014(3) 0.018(3) -0.002(2) 0.009(2) -0.002(2)
C2A' 0.023(3) 0.019(3) 0.022(3) 0.001(2) 0.008(2) 0.001(2)
C3A' 0.022(3) 0.025(3) 0.020(3) 0.001(2) 0.000(2) -0.001(2)
C4A' 0.033(4) 0.018(3) 0.023(3) -0.001(2) 0.010(3) -0.004(3)
C5A' 0.034(4) 0.022(3) 0.017(3) 0.004(2) 0.001(2) -0.003(3)
C6A' 0.024(3) 0.019(3) 0.019(3) 0.000(2) 0.000(2) -0.001(2)
C1B' 0.018(3) 0.020(3) 0.016(3) -0.001(2) 0.000(2) 0.000(2)
C2B' 0.019(3) 0.029(3) 0.017(3) -0.002(2) 0.002(2) -0.001(2)
C3B' 0.027(3) 0.036(3) 0.021(3) -0.004(3) 0.007(3) -0.003(3)
C4B' 0.034(4) 0.039(4) 0.030(3) -0.011(3) 0.010(3) 0.008(3)
C5B' 0.046(4) 0.027(3) 0.036(4) -0.004(3) 0.008(3) 0.013(3)
C6B' 0.029(3) 0.025(3) 0.023(3) -0.001(2) 0.003(3) 0.008(3)
C1C' 0.021(3) 0.024(3) 0.012(2) -0.002(2) 0.003(2) 0.001(2)
C2C' 0.021(3) 0.026(3) 0.014(3) -0.001(2) 0.001(2) 0.003(2)
C3C' 0.032(4) 0.022(3) 0.026(3) -0.001(2) 0.003(3) -0.003(3)
C4C' 0.044(4) 0.023(3) 0.028(3) 0.003(3) 0.006(3) -0.002(3)
C5C' 0.041(4) 0.025(3) 0.036(4) 0.008(3) 0.001(3) 0.010(3)
C6C' 0.029(3) 0.024(3) 0.025(3) 0.004(3) 0.002(3) 0.005(3)
C1D' 0.014(3) 0.022(3) 0.015(3) 0.000(2) -0.002(2) 0.002(2)
C2D' 0.026(3) 0.022(3) 0.019(3) 0.000(2) 0.002(2) 0.000(2)
C3D' 0.029(3) 0.028(3) 0.025(3) -0.003(3) 0.006(3) 0.004(3)
C4D' 0.033(4) 0.036(3) 0.012(3) -0.004(2) 0.004(2) 0.006(3)
C5D' 0.038(4) 0.031(3) 0.018(3) 0.007(3) 0.007(3) 0.008(3)
C6D' 0.028(3) 0.019(3) 0.021(3) 0.003(2) 0.007(2) 0.005(2)
N1 0.034(4) 0.151(9) 0.031(4) 0.011(4) -0.001(3) -0.039(5)
O2 0.032(3) 0.039(3) 0.044(3) 0.011(2) -0.006(2) -0.008(2)
O3 0.091(6) 0.053(4) 0.135(8) 0.018(5) 0.025(5) -0.005(4)
O4 0.035(5) 0.45(2) 0.127(8) -0.201(12) 0.015(5) 0.009(8)
N2 0.029(3) 0.021(3) 0.031(3) -0.002(2) -0.004(2) -0.008(2)
O5 0.065(4) 0.033(3) 0.074(4) 0.006(3) -0.012(3) 0.012(3)
O6 0.052(3) 0.056(3) 0.033(3) -0.015(2) 0.010(2) -0.013(3)
O7 0.052(3) 0.050(3) 0.022(2) 0.006(2) -0.002(2) -0.021(3)
C16 0.033(4) 0.032(4) 0.032(4) 0.001(3) 0.000(3) 0.006(3)
Cl1 0.0386(10) 0.0249(8) 0.0207(8) 0.0028(6) 0.0040(6) 0.0001(7)
Cl2 0.0584(13) 0.0411(11) 0.0349(10) -0.0096(8) 0.0035(9) 0.0128(9)
C17 0.028(4) 0.027(3) 0.028(3) -0.006(3) -0.001(3) 0.003(3)
Cl3 0.0241(9) 0.0290(9) 0.0379(10) 0.0000(7) -0.0009(7) 0.0050(7)
Cl4 0.0258(9) 0.0376(10) 0.0366(10) -0.0062(7) -0.0003(7) -0.0002(7)
O8 0.029(5) 0.046(6) 0.037(5) 0.008(4) 0.017(4) 0.010(4)

loop_
_atom_type_symbol
_atom_type_description
_atom_type_scat_dispersion_real
_atom_type_scat_dispersion_imag
_atom_type_scat_source
C C 0.0033 0.0016 'International Tables Vol C Tables 4.2.6.8 and 6.1.1.4'
H H 0.0000 0.0000 'International Tables Vol C Tables 4.2.6.8 and 6.1.1.4'
N N 0.0061 0.0033 'International Tables Vol C Tables 4.2.6.8 and 6.1.1.4'
O O 0.0106 0.0060 'International Tables Vol C Tables 4.2.6.8 and 6.1.1.4'
P P 0.1023 0.0942 'International Tables Vol C Tables 4.2.6.8 and 6.1.1.4'
Au Au -2.0133 8.8022 'International Tables Vol C Tables 4.2.6.8 and 6.1.1.4'
Cl Cl 0.1484 0.1585 'International Tables Vol C Tables 4.2.6.8 and 6.1.1.4'

loop_
_geom_angle_atom_site_label_1
_geom_angle_atom_site_label_2
_geom_angle_atom_site_label_3
_geom_angle
P1 Au1 P2' 159.24(5)
P1 Au1 Au1' 97.38(3)
P2' Au1 Au1' 100.66(4)
C1B P1 C1A 104.0(3)
C1B P1 C1 104.9(3)
C1A P1 C1 108.9(3)
C1B P1 Au1 109.99(18)
C1A P1 Au1 122.69(19)
C1 P1 Au1 105.17(19)
C11 P2 C1C 104.8(3)
C11 P2 C1D 103.2(3)
C1C P2 C1D 105.9(3)
C11 P2 Au1' 122.58(19)
C1C P2 Au1' 112.6(2)
C1D P2 Au1' 106.32(19)
C12 O1 C13 116.6(4)
C13 C1 C2 117.8(5)
C13 C1 P1 122.3(4)
C2 C1 P1 119.6(4)
C3 C2 C1 120.6(5)
C3 C2 H2 119.7
C1 C2 H2 119.7
C4 C3 C2 119.5(5)
C4 C3 H3 120.3
C2 C3 H3 120.3
C3 C4 C5 121.9(5)
C3 C4 H4 119.1
C5 C4 H4 119.1
C4 C5 C13 117.5(6)
C4 C5 C6 123.4(5)
C13 C5 C6 119.1(5)
C5 C6 C7 108.0(5)
C5 C6 C15 111.3(5)
C7 C6 C15 112.8(6)
C5 C6 C14 108.2(5)
C7 C6 C14 106.9(5)
C15 C6 C14 109.5(5)
C8 C7 C12 118.2(6)
C8 C7 C6 124.1(5)
C12 C7 C6 117.3(6)
C9 C8 C7 121.2(6)
C9 C8 H8 119.4
C7 C8 H8 119.4
C10 C9 C8 121.2(6)
C10 C9 H9 119.4
C8 C9 H9 119.4
C9 C10 C11 119.7(6)
C9 C10 H10 120.2
C11 C10 H10 120.2
C12 C11 C10 118.0(5)
C12 C11 P2 120.7(5)
C10 C11 P2 120.6(5)
O1 C12 C7 121.9(5)
O1 C12 C11 116.8(5)
C7 C12 C11 121.2(5)
C5 C13 C1 122.8(5)
C5 C13 O1 120.3(5)
C1 C13 O1 116.9(5)
C6 C14 H14A 109.5
C6 C14 H14B 109.5
H14A C14 H14B 109.5
C6 C14 H14C 109.5
H14A C14 H14C 109.5
H14B C14 H14C 109.5
C6 C15 H15A 109.5
C6 C15 H15B 109.5
H15A C15 H15B 109.5
C6 C15 H15C 109.5
H15A C15 H15C 109.5
H15B C15 H15C 109.5
C6A C1A C2A 119.8(5)
C6A C1A P1 121.7(4)
C2A C1A P1 118.1(4)
C3A C2A C1A 120.3(6)
C3A C2A H2A 119.8
C1A C2A H2A 119.8
C2A C3A C4A 120.0(6)
C2A C3A H3A 120.0
C4A C3A H3A 120.0
C3A C4A C5A 119.7(6)
C3A C4A H4A 120.2
C5A C4A H4A 120.2
C4A C5A C6A 120.6(6)
C4A C5A H5A 119.7
C6A C5A H5A 119.7
C1A C6A C5A 119.5(6)
C1A C6A H6A 120.2
C5A C6A H6A 120.2
C6B C1B C2B 119.2(5)
C6B C1B P1 120.7(4)
C2B C1B P1 120.1(4)
C3B C2B C1B 119.7(5)
C3B C2B H2B 120.1
C1B C2B H2B 120.1
C4B C3B C2B 120.3(6)
C4B C3B H3B 119.9
C2B C3B H3B 119.9
C3B C4B C5B 120.2(6)
C3B C4B H4B 119.9
C5B C4B H4B 119.9
C6B C5B C4B 119.5(6)
C6B C5B H5B 120.3
C4B C5B H5B 120.3
C5B C6B C1B 121.1(6)
C5B C6B H6B 119.4
C1B C6B H6B 119.4
C6C C1C C2C 118.7(6)
C6C C1C P2 119.1(4)
C2C C1C P2 122.1(5)
C3C C2C C1C 120.1(7)
C3C C2C H2C 120.0
C1C C2C H2C 120.0
C2C C3C C4C 121.1(6)
C2C C3C H3C 119.4
C4C C3C H3C 119.4
C3C C4C C5C 119.4(6)
C3C C4C H4C 120.3
C5C C4C H4C 120.3
C6C C5C C4C 118.9(7)
C6C C5C H5C 120.6
C4C C5C H5C 120.6
C1C C6C C5C 121.7(6)
C1C C6C H6C 119.1
C5C C6C H6C 119.1
C2D C1D C6D 119.2(6)
C2D C1D P2 120.8(5)
C6D C1D P2 120.0(5)
C1D C2D C3D 121.1(6)
C1D C2D H2D 119.5
C3D C2D H2D 119.5
C4D C3D C2D 119.0(6)
C4D C3D H3D 120.5
C2D C3D H3D 120.5
C3D C4D C5D 120.2(6)
C3D C4D H4D 119.9
C5D C4D H4D 119.9
C6D C5D C4D 120.4(6)
C6D C5D H5D 119.8
C4D C5D H5D 119.8
C5D C6D C1D 120.1(6)
C5D C6D H6D 120.0
C1D C6D H6D 120.0
P2 Au1' P1' 159.75(5)
P2 Au1' Au1 103.20(4)
P1' Au1' Au1 95.06(3)
C1A' P1' C1B' 104.1(3)
C1A' P1' C1' 108.7(3)
C1B' P1' C1' 104.2(3)
C1A' P1' Au1' 122.60(18)
C1B' P1' Au1' 113.92(19)
C1' P1' Au1' 101.96(18)
C1C' P2' C11' 107.1(3)
C1C' P2' C1D' 104.4(3)
C11' P2' C1D' 103.6(3)
C1C' P2' Au1 116.7(2)
C11' P2' Au1 120.39(19)
C1D' P2' Au1 102.41(18)
C12' O1' C13' 114.6(4)
C2' C1' C13' 117.4(5)
C2' C1' P1' 120.7(4)
C13' C1' P1' 121.2(4)
C3' C2' C1' 120.4(6)
C3' C2' H2' 119.8
C1' C2' H2' 119.8
C2' C3' C4' 120.8(5)
C2' C3' H3' 119.6
C4' C3' H3' 119.6
C3' C4' C5' 121.3(5)
C3' C4' H4' 119.3
C5' C4' H4' 119.3
C13' C5' C4' 116.8(5)
C13' C5' C6' 118.0(5)
C4' C5' C6' 125.2(5)
C5' C6' C7' 106.7(5)
C5' C6' C15' 112.5(5)
C7' C6' C15' 112.0(5)
C5' C6' C14' 108.7(5)
C7' C6' C14' 108.0(5)
C15' C6' C14' 108.7(5)
C12' C7' C8' 117.4(5)
C12' C7' C6' 117.9(5)
C8' C7' C6' 124.6(5)
C7' C8' C9' 121.5(6)
C7' C8' H8' 119.3
C9' C8' H8' 119.3
C10' C9' C8' 119.7(6)
C10' C9' H9' 120.1
C8' C9' H9' 120.1
C9' C10' C11' 120.9(5)
C9' C10' H10' 119.6
C11' C10' H10' 119.6
C10' C11' C12' 117.4(5)
C10' C11' P2' 121.2(4)
C12' C11' P2' 121.2(4)
C7' C12' O1' 120.6(5)
C7' C12' C11' 122.3(5)
O1' C12' C11' 117.0(5)
C5' C13' C1' 123.3(5)
C5' C13' O1' 121.5(5)
C1' C13' O1' 115.2(5)
C6' C14' H14D 109.5
C6' C14' H14E 109.5
H14D C14' H14E 109.5
C6' C14' H14F 109.5
H14D C14' H14F 109.5
H14E C14' H14F 109.5
C6' C15' H15D 109.5
C6' C15' H15E 109.5
H15D C15' H15E 109.5
C6' C15' H15F 109.5
H15D C15' H15F 109.5
H15E C15' H15F 109.5
C2A' C1A' C6A' 120.1(5)
C2A' C1A' P1' 118.5(4)
C6A' C1A' P1' 121.1(5)
C1A' C2A' C3A' 120.7(5)
C1A' C2A' H2A' 119.6
C3A' C2A' H2A' 119.6
C4A' C3A' C2A' 119.0(6)
C4A' C3A' H3A' 120.5
C2A' C3A' H3A' 120.5
C5A' C4A' C3A' 120.0(6)
C5A' C4A' H4A' 120.0
C3A' C4A' H4A' 120.0
C4A' C5A' C6A' 121.1(6)
C4A' C5A' H5A' 119.5
C6A' C5A' H5A' 119.5
C5A' C6A' C1A' 119.0(6)
C5A' C6A' H6A' 120.5
C1A' C6A' H6A' 120.5
C6B' C1B' C2B' 119.8(5)
C6B' C1B' P1' 120.3(4)
C2B' C1B' P1' 119.6(4)
C3B' C2B' C1B' 119.9(6)
C3B' C2B' H2B' 120.0
C1B' C2B' H2B' 120.0
C4B' C3B' C2B' 119.8(6)
C4B' C3B' H3B' 120.1
C2B' C3B' H3B' 120.1
C3B' C4B' C5B' 121.3(6)
C3B' C4B' H4B' 119.3
C5B' C4B' H4B' 119.3
C4B' C5B' C6B' 118.4(6)
C4B' C5B' H5B' 120.8
C6B' C5B' H5B' 120.8
C1B' C6B' C5B' 120.7(6)
C1B' C6B' H6B' 119.7
C5B' C6B' H6B' 119.7
C2C' C1C' C6C' 119.6(5)
C2C' C1C' P2' 118.5(4)
C6C' C1C' P2' 121.5(5)
C3C' C2C' C1C' 120.6(6)
C3C' C2C' H2C' 119.7
C1C' C2C' H2C' 119.7
C4C' C3C' C2C' 120.2(6)
C4C' C3C' H3C' 119.9
C2C' C3C' H3C' 119.9
C3C' C4C' C5C' 120.5(6)
C3C' C4C' H4C' 119.8
C5C' C4C' H4C' 119.8
C4C' C5C' C6C' 120.6(6)
C4C' C5C' H5C' 119.7
C6C' C5C' H5C' 119.7
C5C' C6C' C1C' 118.5(6)
C5C' C6C' H6C' 120.8
C1C' C6C' H6C' 120.8
C6D' C1D' C2D' 119.9(5)
C6D' C1D' P2' 118.7(4)
C2D' C1D' P2' 121.3(4)
C1D' C2D' C3D' 119.5(6)
C1D' C2D' H2D' 120.2
C3D' C2D' H2D' 120.2
C4D' C3D' C2D' 120.3(6)
C4D' C3D' H3D' 119.9
C2D' C3D' H3D' 119.9
C3D' C4D' C5D' 120.1(5)
C3D' C4D' H4D' 119.9
C5D' C4D' H4D' 119.9
C4D' C5D' C6D' 120.0(6)
C4D' C5D' H5D' 120.0
C6D' C5D' H5D' 120.0
C1D' C6D' C5D' 120.0(5)
C1D' C6D' H6D' 120.0
C5D' C6D' H6D' 120.0
O4 N1 O2 130.1(15)
O4 N1 O3 118.1(12)
O2 N1 O3 111.7(9)
O5 N2 O7 120.9(6)
O5 N2 O6 120.4(6)
O7 N2 O6 118.7(6)
Cl2 C16 Cl1 112.2(4)
Cl2 C16 H16A 109.2
Cl1 C16 H16A 109.2
Cl2 C16 H16B 109.2
Cl1 C16 H16B 109.2
H16A C16 H16B 107.9
Cl3 C17 Cl4 111.4(4)
Cl3 C17 H17A 109.3
Cl4 C17 H17A 109.3
Cl3 C17 H17B 109.3
Cl4 C17 H17B 109.3
H17A C17 H17B 108.0
H8A O8 H8B 108(3)

loop_
_geom_bond_atom_site_label_1
_geom_bond_atom_site_label_2
_geom_bond_distance
Au1 P1 2.3160(14)
Au1 P2' 2.3179(14)
Au1 Au1' 2.8407(3)
P1 C1B 1.811(6)
P1 C1A 1.815(5)
P1 C1 1.819(5)
P2 C11 1.814(6)
P2 C1C 1.817(6)
P2 C1D 1.829(6)
P2 Au1' 2.3136(14)
O1 C12 1.368(7)
O1 C13 1.411(7)
C1 C13 1.390(8)
C1 C2 1.404(8)
C2 C3 1.387(8)
C2 H2 0.9500
C3 C4 1.384(9)
C3 H3 0.9500
C4 C5 1.384(9)
C4 H4 0.9500
C5 C13 1.389(8)
C5 C6 1.519(9)
C6 C7 1.521(9)
C6 C15 1.532(8)
C6 C14 1.551(9)
C7 C8 1.388(9)
C7 C12 1.403(8)
C8 C9 1.386(10)
C8 H8 0.9500
C9 C10 1.375(9)
C9 H9 0.9500
C10 C11 1.422(9)
C10 H10 0.9500
C11 C12 1.419(8)
C14 H14A 0.9800
C14 H14B 0.9800
C14 H14C 0.9800
C15 H15A 0.9800
C15 H15B 0.9800
C15 H15C 0.9800
C1A C6A 1.383(8)
C1A C2A 1.392(8)
C2A C3A 1.382(8)
C2A H2A 0.9500
C3A C4A 1.383(9)
C3A H3A 0.9500
C4A C5A 1.384(9)
C4A H4A 0.9500
C5A C6A 1.391(9)
C5A H5A 0.9500
C6A H6A 0.9500
C1B C6B 1.385(8)
C1B C2B 1.407(8)
C2B C3B 1.394(9)
C2B H2B 0.9500
C3B C4B 1.382(9)
C3B H3B 0.9500
C4B C5B 1.397(10)
C4B H4B 0.9500
C5B C6B 1.385(9)
C5B H5B 0.9500
C6B H6B 0.9500
C1C C6C 1.378(9)
C1C C2C 1.402(8)
C2C C3C 1.364(10)
C2C H2C 0.9500
C3C C4C 1.387(12)
C3C H3C 0.9500
C4C C5C 1.398(10)
C4C H4C 0.9500
C5C C6C 1.383(9)
C5C H5C 0.9500
C6C H6C 0.9500
C1D C2D 1.382(9)
C1D C6D 1.388(8)
C2D C3D 1.394(10)
C2D H2D 0.9500
C3D C4D 1.379(9)
C3D H3D 0.9500
C4D C5D 1.388(9)
C4D H4D 0.9500
C5D C6D 1.379(9)
C5D H5D 0.9500
C6D H6D 0.9500
Au1' P1' 2.3193(13)
P1' C1A' 1.811(6)
P1' C1B' 1.815(6)
P1' C1' 1.815(6)
P2' C1C' 1.810(6)
P2' C11' 1.817(6)
P2' C1D' 1.831(5)
O1' C12' 1.398(6)
O1' C13' 1.413(6)
C1' C2' 1.397(8)
C1' C13' 1.407(8)
C2' C3' 1.371(9)
C2' H2' 0.9500
C3' C4' 1.379(9)
C3' H3' 0.9500
C4' C5' 1.400(8)
C4' H4' 0.9500
C5' C13' 1.378(8)
C5' C6' 1.516(8)
C6' C7' 1.521(8)
C6' C15' 1.539(8)
C6' C14' 1.552(8)
C7' C12' 1.387(8)
C7' C8' 1.388(8)
C8' C9' 1.389(9)
C8' H8' 0.9500
C9' C10' 1.376(9)
C9' H9' 0.9500
C10' C11' 1.400(8)
C10' H10' 0.9500
C11' C12' 1.402(8)
C14' H14D 0.9800
C14' H14E 0.9800
C14' H14F 0.9800
C15' H15D 0.9800
C15' H15E 0.9800
C15' H15F 0.9800
C1A' C2A' 1.374(9)
C1A' C6A' 1.400(8)
C2A' C3A' 1.400(8)
C2A' H2A' 0.9500
C3A' C4A' 1.394(9)
C3A' H3A' 0.9500
C4A' C5A' 1.380(9)
C4A' H4A' 0.9500
C5A' C6A' 1.387(8)
C5A' H5A' 0.9500
C6A' H6A' 0.9500
C1B' C6B' 1.393(8)
C1B' C2B' 1.395(8)
C2B' C3B' 1.388(8)
C2B' H2B' 0.9500
C3B' C4B' 1.384(10)
C3B' H3B' 0.9500
C4B' C5B' 1.394(10)
C4B' H4B' 0.9500
C5B' C6B' 1.398(9)
C5B' H5B' 0.9500
C6B' H6B' 0.9500
C1C' C2C' 1.398(8)
C1C' C6C' 1.408(9)
C2C' C3C' 1.376(8)
C2C' H2C' 0.9500
C3C' C4C' 1.373(10)
C3C' H3C' 0.9500
C4C' C5C' 1.383(11)
C4C' H4C' 0.9500
C5C' C6C' 1.402(9)
C5C' H5C' 0.9500
C6C' H6C' 0.9500
C1D' C6D' 1.382(8)
C1D' C2D' 1.394(8)
C2D' C3D' 1.401(8)
C2D' H2D' 0.9500
C3D' C4D' 1.374(9)
C3D' H3D' 0.9500
C4D' C5D' 1.387(9)
C4D' H4D' 0.9500
C5D' C6D' 1.396(8)
C5D' H5D' 0.9500
C6D' H6D' 0.9500
N1 O4 1.058(12)
N1 O2 1.199(9)
N1 O3 1.417(13)
N2 O5 1.228(8)
N2 O7 1.251(7)
N2 O6 1.256(7)
C16 Cl2 1.759(7)
C16 Cl1 1.772(7)
C16 H16A 0.9900
C16 H16B 0.9900
C17 Cl3 1.767(7)
C17 Cl4 1.770(7)
C17 H17A 0.9900
C17 H17B 0.9900
O8 H8A 0.848(10)
O8 H8B 0.850(11)

loop_
_geom_torsion_atom_site_label_1
_geom_torsion_atom_site_label_2
_geom_torsion_atom_site_label_3
_geom_torsion_atom_site_label_4
_geom_torsion
P2' Au1 P1 C1B -78.0(2)
Au1' Au1 P1 C1B 131.82(18)
P2' Au1 P1 C1A 159.4(2)
Au1' Au1 P1 C1A 9.2(2)
P2' Au1 P1 C1 34.4(3)
Au1' Au1 P1 C1 -115.76(19)
C1B P1 C1 C13 174.2(4)
C1A P1 C1 C13 -75.0(5)
Au1 P1 C1 C13 58.2(5)
C1B P1 C1 C2 1.4(5)
C1A P1 C1 C2 112.2(5)
Au1 P1 C1 C2 -114.6(4)
C13 C1 C2 C3 -0.3(8)
P1 C1 C2 C3 172.8(4)
C1 C2 C3 C4 -1.3(9)
C2 C3 C4 C5 2.6(9)
C3 C4 C5 C13 -2.1(9)
C3 C4 C5 C6 176.2(6)
C4 C5 C6 C7 147.4(6)
C13 C5 C6 C7 -34.2(7)
C4 C5 C6 C15 23.1(8)
C13 C5 C6 C15 -158.6(6)
C4 C5 C6 C14 -97.2(7)
C13 C5 C6 C14 81.1(6)
C5 C6 C7 C8 -148.9(6)
C15 C6 C7 C8 -25.5(8)
C14 C6 C7 C8 94.9(7)
C5 C6 C7 C12 38.5(7)
C15 C6 C7 C12 162.0(5)
C14 C6 C7 C12 -77.7(6)
C12 C7 C8 C9 2.5(9)
C6 C7 C8 C9 -170.0(6)
C7 C8 C9 C10 2.8(10)
C8 C9 C10 C11 -2.6(10)
C9 C10 C11 C12 -2.6(9)
C9 C10 C11 P2 167.7(5)
C1C P2 C11 C12 54.7(5)
C1D P2 C11 C12 165.4(5)
Au1' P2 C11 C12 -75.1(5)
C1C P2 C11 C10 -115.4(5)
C1D P2 C11 C10 -4.7(5)
Au1' P2 C11 C10 114.8(4)
C13 O1 C12 C7 -22.9(7)
C13 O1 C12 C11 160.0(5)
C8 C7 C12 O1 175.0(5)
C6 C7 C12 O1 -12.0(8)
C8 C7 C12 C11 -7.9(8)
C6 C7 C12 C11 165.1(5)
C10 C11 C12 O1 -174.8(5)
P2 C11 C12 O1 14.8(7)
C10 C11 C12 C7 8.0(8)
P2 C11 C12 C7 -162.4(5)
C4 C5 C13 C1 0.4(8)
C6 C5 C13 C1 -178.0(5)
C4 C5 C13 O1 -178.6(5)
C6 C5 C13 O1 3.0(8)
C2 C1 C13 C5 0.8(8)
P1 C1 C13 C5 -172.1(4)
C2 C1 C13 O1 179.8(5)
P1 C1 C13 O1 6.9(7)
C12 O1 C13 C5 27.6(7)
C12 O1 C13 C1 -151.4(5)
C1B P1 C1A C6A 94.6(5)
C1 P1 C1A C6A -16.8(6)
Au1 P1 C1A C6A -140.1(4)
C1B P1 C1A C2A -78.2(5)
C1 P1 C1A C2A 170.4(5)
Au1 P1 C1A C2A 47.1(6)
C6A C1A C2A C3A -1.8(10)
P1 C1A C2A C3A 171.1(5)
C1A C2A C3A C4A 1.6(10)
C2A C3A C4A C5A -0.3(10)
C3A C4A C5A C6A -0.9(10)
C2A C1A C6A C5A 0.7(9)
P1 C1A C6A C5A -172.1(5)
C4A C5A C6A C1A 0.7(10)
C1A P1 C1B C6B 139.3(5)
C1 P1 C1B C6B -106.4(5)
Au1 P1 C1B C6B 6.2(5)
C1A P1 C1B C2B -43.4(5)
C1 P1 C1B C2B 70.9(5)
Au1 P1 C1B C2B -176.5(4)
C6B C1B C2B C3B 1.1(8)
P1 C1B C2B C3B -176.2(4)
C1B C2B C3B C4B 0.4(9)
C2B C3B C4B C5B -1.7(9)
C3B C4B C5B C6B 1.5(9)
C4B C5B C6B C1B 0.1(9)
C2B C1B C6B C5B -1.4(9)
P1 C1B C6B C5B 175.9(5)
C11 P2 C1C C6C -160.9(5)
C1D P2 C1C C6C 90.4(5)
Au1' P2 C1C C6C -25.4(5)
C11 P2 C1C C2C 22.3(6)
C1D P2 C1C C2C -86.5(6)
Au1' P2 C1C C2C 157.7(5)
C6C C1C C2C C3C 0.3(10)
P2 C1C C2C C3C 177.2(5)
C1C C2C C3C C4C -0.1(11)
C2C C3C C4C C5C -0.9(10)
C3C C4C C5C C6C 1.7(9)
C2C C1C C6C C5C 0.5(9)
P2 C1C C6C C5C -176.4(5)
C4C C5C C6C C1C -1.5(9)
C11 P2 C1D C2D 109.4(6)
C1C P2 C1D C2D -140.7(6)
Au1' P2 C1D C2D -20.8(6)
C11 P2 C1D C6D -70.6(5)
C1C P2 C1D C6D 39.3(6)
Au1' P2 C1D C6D 159.2(5)
C6D C1D C2D C3D 2.3(11)
P2 C1D C2D C3D -177.8(6)
C1D C2D C3D C4D -1.9(12)
C2D C3D C4D C5D 0.5(11)
C3D C4D C5D C6D 0.5(10)
C4D C5D C6D C1D -0.1(10)
C2D C1D C6D C5D -1.3(10)
P2 C1D C6D C5D 178.8(5)
C11 P2 Au1' P1' -131.0(3)
C1C P2 Au1' P1' 102.5(2)
C1D P2 Au1' P1' -13.0(3)
C11 P2 Au1' Au1 22.8(2)
C1C P2 Au1' Au1 -103.7(2)
C1D P2 Au1' Au1 140.8(2)
P1 Au1 Au1' P2 78.52(5)
P2' Au1 Au1' P2 -91.16(5)
P1 Au1 Au1' P1' -110.30(5)
P2' Au1 Au1' P1' 80.02(5)
P2 Au1' P1' C1A' 154.1(2)
Au1 Au1' P1' C1A' -0.3(2)
P2 Au1' P1' C1B' -79.1(3)
Au1 Au1' P1' C1B' 126.5(2)
P2 Au1' P1' C1' 32.5(3)
Au1 Au1' P1' C1' -121.93(19)
P1 Au1 P2' C1C' 102.2(2)
Au1' Au1 P2' C1C' -107.9(2)
P1 Au1 P2' C11' -125.2(2)
Au1' Au1 P2' C11' 24.7(2)
P1 Au1 P2' C1D' -11.1(3)
Au1' Au1 P2' C1D' 138.79(19)
C1A' P1' C1' C2' 118.5(5)
C1B' P1' C1' C2' 8.0(5)
Au1' P1' C1' C2' -110.7(4)
C1A' P1' C1' C13' -71.7(5)
C1B' P1' C1' C13' 177.8(4)
Au1' P1' C1' C13' 59.0(4)
C13' C1' C2' C3' -1.3(8)
P1' C1' C2' C3' 168.9(4)
C1' C2' C3' C4' -0.5(9)
C2' C3' C4' C5' 2.1(9)
C3' C4' C5' C13' -1.9(8)
C3' C4' C5' C6' 176.7(5)
C13' C5' C6' C7' -37.1(7)
C4' C5' C6' C7' 144.3(5)
C13' C5' C6' C15' -160.4(5)
C4' C5' C6' C15' 21.0(8)
C13' C5' C6' C14' 79.2(6)
C4' C5' C6' C14' -99.4(6)
C5' C6' C7' C12' 43.0(7)
C15' C6' C7' C12' 166.6(5)
C14' C6' C7' C12' -73.7(6)
C5' C6' C7' C8' -142.5(6)
C15' C6' C7' C8' -19.0(8)
C14' C6' C7' C8' 100.7(7)
C12' C7' C8' C9' 4.5(9)
C6' C7' C8' C9' -169.9(6)
C7' C8' C9' C10' 2.9(10)
C8' C9' C10' C11' -4.6(10)
C9' C10' C11' C12' -1.2(9)
C9' C10' C11' P2' 174.1(5)
C1C' P2' C11' C10' -116.5(5)
C1D' P2' C11' C10' -6.5(5)
Au1 P2' C11' C10' 107.0(5)
C1C' P2' C11' C12' 58.7(5)
C1D' P2' C11' C12' 168.7(5)
Au1 P2' C11' C12' -77.9(5)
C8' C7' C12' O1' 171.3(5)
C6' C7' C12' O1' -13.9(8)
C8' C7' C12' C11' -10.7(8)
C6' C7' C12' C11' 164.2(5)
C13' O1' C12' C7' -24.4(7)
C13' O1' C12' C11' 157.5(5)
C10' C11' C12' C7' 9.1(8)
P2' C11' C12' C7' -166.2(4)
C10' C11' C12' O1' -172.8(5)
P2' C11' C12' O1' 11.9(7)
C4' C5' C13' C1' 0.1(8)
C6' C5' C13' C1' -178.6(5)
C4' C5' C13' O1' -178.9(5)
C6' C5' C13' O1' 2.4(8)
C2' C1' C13' C5' 1.5(8)
P1' C1' C13' C5' -168.6(4)
C2' C1' C13' O1' -179.5(4)
P1' C1' C13' O1' 10.4(6)
C12' O1' C13' C5' 30.7(7)
C12' O1' C13' C1' -148.4(5)
C1B' P1' C1A' C2A' -68.4(5)
C1' P1' C1A' C2A' -179.0(4)
Au1' P1' C1A' C2A' 62.6(5)
C1B' P1' C1A' C6A' 105.8(5)
C1' P1' C1A' C6A' -4.7(5)
Au1' P1' C1A' C6A' -123.1(4)
C6A' C1A' C2A' C3A' -2.0(8)
P1' C1A' C2A' C3A' 172.3(4)
C1A' C2A' C3A' C4A' 1.0(8)
C2A' C3A' C4A' C5A' 0.6(9)
C3A' C4A' C5A' C6A' -1.2(9)
C4A' C5A' C6A' C1A' 0.3(9)
C2A' C1A' C6A' C5A' 1.4(8)
P1' C1A' C6A' C5A' -172.8(4)
C1A' P1' C1B' C6B' 147.2(5)
C1' P1' C1B' C6B' -99.0(5)
Au1' P1' C1B' C6B' 11.2(5)
C1A' P1' C1B' C2B' -39.8(5)
C1' P1' C1B' C2B' 74.0(5)
Au1' P1' C1B' C2B' -175.7(4)
C6B' C1B' C2B' C3B' -0.2(9)
P1' C1B' C2B' C3B' -173.3(5)
C1B' C2B' C3B' C4B' -0.7(9)
C2B' C3B' C4B' C5B' 0.2(10)
C3B' C4B' C5B' C6B' 1.1(11)
C2B' C1B' C6B' C5B' 1.5(9)
P1' C1B' C6B' C5B' 174.6(5)
C4B' C5B' C6B' C1B' -1.9(10)
C11' P2' C1C' C2C' -163.2(4)
C1D' P2' C1C' C2C' 87.3(5)
Au1 P2' C1C' C2C' -24.8(5)
C11' P2' C1C' C6C' 24.0(5)
C1D' P2' C1C' C6C' -85.5(5)
Au1 P2' C1C' C6C' 162.4(4)
C6C' C1C' C2C' C3C' 3.2(8)
P2' C1C' C2C' C3C' -169.7(4)
C1C' C2C' C3C' C4C' -2.4(9)
C2C' C3C' C4C' C5C' 0.3(10)
C3C' C4C' C5C' C6C' 1.0(10)
C4C' C5C' C6C' C1C' -0.2(10)
C2C' C1C' C6C' C5C' -1.9(9)
P2' C1C' C6C' C5C' 170.8(5)
C1C' P2' C1D' C6D' -159.4(5)
C11' P2' C1D' C6D' 88.5(5)
Au1 P2' C1D' C6D' -37.4(5)
C1C' P2' C1D' C2D' 17.1(6)
C11' P2' C1D' C2D' -94.9(5)
Au1 P2' C1D' C2D' 139.2(5)
C6D' C1D' C2D' C3D' -2.2(9)
P2' C1D' C2D' C3D' -178.7(5)
C1D' C2D' C3D' C4D' 1.2(10)
C2D' C3D' C4D' C5D' -0.2(10)
C3D' C4D' C5D' C6D' 0.2(10)
C2D' C1D' C6D' C5D' 2.2(9)
P2' C1D' C6D' C5D' 178.8(5)
C4D' C5D' C6D' C1D' -1.2(10)
